data_7032513
loop_
_publ_author_name
'Forrest, Sebastian J. K.'
'Pringle, Paul G.'
'Sparkes, Hazel A.'
'Wass, Duncan F.'

_publ_section_title
;
 Reversible CO exchange at platinum(0). An example of similar complex
 properties produced by ligands with very different stereoelectronic
 characteristics.
;
_journal_issue 43
_journal_name_full 'Dalton transactions (Cambridge, England : 2003)'
_journal_page_first 16335
_journal_page_last 16344
_journal_paper_doi 10.1039/c4dt02303j
_journal_volume 43
_journal_year 2014
_chemical_formula_moiety 'C25 H45 O P2 Pt, B C24 F20'
_chemical_formula_sum 'C49 H45 B F20 O P2 Pt'
_chemical_formula_weight 1297.69
_chemical_name_systematic
;
 ?
;
_space_group_crystal_system triclinic
_space_group_IT_number 2
_space_group_name_Hall '-P 1'
_space_group_name_H-M_alt 'P -1'
_symmetry_space_group_name_Hall '-P 1'
_symmetry_space_group_name_H-M 'P -1'
_atom_sites_solution_hydrogens mixed
_atom_sites_solution_primary direct
_audit_creation_date 2014-07-18
_audit_creation_method
;
Olex2 1.2
(compiled 2014.06.27 svn.r2953 for OlexSys, GUI svn.r4855)
;
_cell_angle_alpha 93.138(4)
_cell_angle_beta 106.589(4)
_cell_angle_gamma 90.129(4)
_cell_formula_units_Z 4
_cell_length_a 14.3193(7)
_cell_length_b 15.3989(8)
_cell_length_c 23.2615(11)
_cell_measurement_reflns_used 3414
_cell_measurement_temperature 100.00
_cell_measurement_theta_max 18.986
_cell_measurement_theta_min 2.197
_cell_volume 4907.5(4)
_computing_cell_refinement 'SAINT v8.27A (Bruker, 2012)'
_computing_data_reduction 'SAINT v8.27A (Bruker, 2012)'
_computing_molecular_graphics 'Olex2 (Dolomanov et al., 2009)'
_computing_publication_material 'Olex2 (Dolomanov et al., 2009)'
_computing_structure_refinement 'ShelXL (Sheldrick, 2008)'
_computing_structure_solution 'ShelXS (Sheldrick, 2008)'
_diffrn_ambient_temperature 100.00
_diffrn_detector 'Bruker area detector'
_diffrn_detector_type 'CCD area detector'
_diffrn_measured_fraction_theta_full 0.968
_diffrn_measured_fraction_theta_max 0.964
_diffrn_measurement_device 'Bruker Apex II kappa CCDC area detector'
_diffrn_measurement_device_type 'Bruker Apex II kappa CCDC area detector'
_diffrn_measurement_method '\f and \w scans'
_diffrn_radiation_monochromator graphite
_diffrn_radiation_type MoK\a
_diffrn_radiation_wavelength 0.71073
_diffrn_reflns_av_R_equivalents 0.1485
_diffrn_reflns_av_unetI/netI 0.1989
_diffrn_reflns_Laue_measured_fraction_full 0.968
_diffrn_reflns_Laue_measured_fraction_max 0.964
_diffrn_reflns_limit_h_max 17
_diffrn_reflns_limit_h_min -17
_diffrn_reflns_limit_k_max 18
_diffrn_reflns_limit_k_min -18
_diffrn_reflns_limit_l_max 28
_diffrn_reflns_limit_l_min -28
_diffrn_reflns_number 53729
_diffrn_reflns_point_group_measured_fraction_full 0.968
_diffrn_reflns_point_group_measured_fraction_max 0.964
_diffrn_reflns_theta_full 25.242
_diffrn_reflns_theta_max 25.682
_diffrn_reflns_theta_min 1.504
_diffrn_source 'fine-focus sealed tube'
_exptl_absorpt_coefficient_mu 3.039
_exptl_absorpt_correction_T_max 0.7454
_exptl_absorpt_correction_T_min 0.4934
_exptl_absorpt_correction_type multi-scan
_exptl_absorpt_process_details
;
SADABS-2012/1 (Bruker,2012) was used for absorption correction.
wR2(int) was 0.0920 before and 0.0746 after correction.
The Ratio of minimum to maximum transmission is 0.6619.
The \l/2 correction factor is 0.0015.
;
_exptl_crystal_colour yellow
_exptl_crystal_colour_primary yellow
_exptl_crystal_density_diffrn 1.756
_exptl_crystal_description block
_exptl_crystal_F_000 2560
_exptl_crystal_size_max 0.17
_exptl_crystal_size_mid 0.15
_exptl_crystal_size_min 0.1
_refine_diff_density_max 1.617
_refine_diff_density_min -1.613
_refine_diff_density_rms 0.171
_refine_ls_extinction_coef 0.00382(19)
_refine_ls_extinction_expression Fc^*^=kFc[1+0.001xFc^2^\l^3^/sin(2\q)]^-1/4^
_refine_ls_extinction_method SHELXL
_refine_ls_goodness_of_fit_ref 0.982
_refine_ls_hydrogen_treatment mixed
_refine_ls_matrix_type full
_refine_ls_number_parameters 1406
_refine_ls_number_reflns 17979
_refine_ls_number_restraints 76
_refine_ls_restrained_S_all 0.980
_refine_ls_R_factor_all 0.1799
_refine_ls_R_factor_gt 0.0789
_refine_ls_shift/su_max 0.000
_refine_ls_shift/su_mean 0.000
_refine_ls_structure_factor_coef Fsqd
_refine_ls_weighting_details 'w=1/[\s^2^(Fo^2^)+(0.0726P)^2^] where P=(Fo^2^+2Fc^2^)/3'
_refine_ls_weighting_scheme calc
_refine_ls_wR_factor_gt 0.1490
_refine_ls_wR_factor_ref 0.1877
_reflns_Friedel_coverage 0.000
_reflns_number_gt 8882
_reflns_number_total 17979
_reflns_threshold_expression 'I > 2\s(I)'
_cod_data_source_file c4dt02303j1.cif
_cod_data_source_block 1
_cod_depositor_comments 'Adding full bibliography for 7032513.cif.'
_cod_database_code 7032513
_shelxl_version_number 2013-4
_shelx_space_group_comment
;
The symmetry employed for this shelxl refinement is uniquely defined
by the following loop, which should always be used as a source of
symmetry information in preference to the above space-group names.
They are only intended as comments.
;
_olex2_refinement_description
;
1. Fixed Uiso
 At 1.2 times of:
  All C(H) groups, All C(H,H) groups
 At 1.5 times of:
  All C(H,H,H) groups, All Pt(H,H) groups
2. Restrained distances
 Pt1-H1D = Pt1-H1E
 1.66 with sigma of 0.003
 Pt2-H2D = Pt2-H2E
 1.66 with sigma of 0.003
 C25-H1D
 2.12 with sigma of 0.01
 H1E-C25A
 2.12 with sigma of 0.01
 C1A-H2E
 2.12 with sigma of 0.01
 C1B-H2D
 2.12 with sigma of 0.01
 Pt1-C25A \\sim Pt1-C25
 with sigma of 0.01
 O1A-C25A \\sim O1-C25
 with sigma of 0.01
 Pt2-C1A \\sim Pt2-C1B
 with sigma of 0.01
 O2-C1A \\sim O2A-C1B
 with sigma of 0.01
3. Restrained planarity
 Pt2, C1B, H2E, C1A, H2D
 with sigma of 0.01
 Pt1, H1E, C25, C25A, H1D
 with sigma of 0.01
4. Uiso/Uaniso restraints and constraints
C25A \\sim O1A \\sim C25 \\sim O1: within 2.7A with sigma of 0.002 and sigma
for terminal atoms of 0.004
C1B \\sim O2A \\sim C1A \\sim O2: within 1.7A with sigma of 0.003 and sigma for
terminal atoms of 0.006
C1B \\sim O2A \\sim C1A \\sim O2: within 1.7A with sigma of 0.003 and sigma for
terminal atoms of 0.006
Uanis(C25A) \\sim Ueq, Uanis(O1A) \\sim Ueq: with sigma of 0.003 and sigma for
terminal atoms of 0.006
5. Others
 Fixed Sof: H1D(0.82567) H1E(0.17433) O1(0.82567) C25(0.82567) H2D(0.40798)
 H2E(0.59202) O2(0.59202) C1A(0.59202) C25A(0.17433) O1A(0.17433) C1B(0.40798)
 O2A(0.40798)
6.a Secondary CH2 refined with riding coordinates:
 C9(H9A,H9B), C16(H16A,H16B), C65(H65A,H65B), C58(H58A,H58B)
6.b Aromatic/amide H refined with riding coordinates:
 C12(H12), C13(H13), C11(H11), C14(H14), C63(H63), C61(H61), C62(H62), C60(H60)
6.c Idealised Me refined as rotating group:
 C8(H8A,H8B,H8C), C18(H18A,H18B,H18C), C3(H3A,H3B,H3C), C7(H7A,H7B,H7C),
 C1(H1A,H1B,H1C), C19(H19A,H19B,H19C), C22(H22A,H22B,H22C), C6(H6A,H6B,H6C),
 C23(H23A,H23B,H23C), C24(H24A,H24B,H24C), C17(H17A,H17B,H17C), C2(H2A,H2B,H2C),
  C52(H52A,H52B,H52C), C56(H56A,H56B,H56C), C55(H55A,H55B,H55C), C51(H51A,H51B,
 H51C), C50(H50A,H50B,H50C), C57(H57A,H57B,H57C), C67(H67A,H67B,H67C), C68(H68A,
 H68B,H68C), C72(H72A,H72B,H72C), C69(H69A,H69B,H69C), C73(H73A,H73B,H73C),
 C71(H71A,H71B,H71C)
;
_olex2_submission_special_instructions 'No special instructions were received'

loop_
_space_group_symop_operation_xyz
'x, y, z'
'-x, -y, -z'

loop_
_atom_site_label
_atom_site_type_symbol
_atom_site_fract_x
_atom_site_fract_y
_atom_site_fract_z
_atom_site_U_iso_or_equiv
_atom_site_adp_type
_atom_site_occupancy
_atom_site_site_symmetry_order
_atom_site_calc_flag
_atom_site_refinement_flags_posn
_atom_site_refinement_flags_adp
_atom_site_refinement_flags_occupancy
_atom_site_disorder_assembly
_atom_site_disorder_group
C10 C 0.2024(9) 0.1879(10) 0.3902(5) 0.048(4) Uani 1 1 d . . . . .
F10 F 0.2992(5) 0.8866(4) 0.1549(3) 0.0405(17) Uani 1 1 d . . . . .
F5 F -0.0571(4) 0.6592(4) 0.0232(3) 0.0344(16) Uani 1 1 d . . . . .
F9 F 0.3784(4) 0.9735(4) 0.0866(3) 0.0402(17) Uani 1 1 d . . . . .
F4 F -0.2163(4) 0.7429(4) -0.0327(3) 0.0413(18) Uani 1 1 d . . . . .
F11 F 0.3209(4) 0.7143(4) 0.1879(3) 0.0413(18) Uani 1 1 d . . . . .
F6 F 0.1164(5) 0.7165(5) -0.0170(3) 0.0429(18) Uani 1 1 d . . . . .
F3 F -0.2239(5) 0.9187(5) -0.0224(3) 0.0436(18) Uani 1 1 d . . . . .
F7 F 0.1977(5) 0.8068(5) -0.0853(3) 0.0464(19) Uani 1 1 d . . . . .
F28 F -0.3448(5) 0.2655(6) 0.1359(3) 0.068(2) Uani 1 1 d . . . . .
F21 F -0.3594(5) 0.3981(5) 0.3774(3) 0.055(2) Uani 1 1 d . . . . .
F2 F -0.0685(5) 1.0125(5) 0.0514(3) 0.0456(18) Uani 1 1 d . . . . .
F13 F 0.2597(5) 0.8012(5) 0.3696(3) 0.055(2) Uani 1 1 d . . . . .
F12 F 0.3795(5) 0.7310(5) 0.3076(3) 0.052(2) Uani 1 1 d . . . . .
F23 F -0.1529(7) 0.6438(6) 0.4145(4) 0.078(3) Uani 1 1 d . . . . .
F1 F 0.0889(5) 0.9287(4) 0.1132(3) 0.0416(17) Uani 1 1 d . . . . .
F32 F -0.4210(5) 0.0246(5) 0.4294(3) 0.058(2) Uani 1 1 d . . . . .
F31 F -0.2994(5) 0.0958(5) 0.3765(3) 0.057(2) Uani 1 1 d . . . . .
F35 F -0.2914(5) 0.3560(5) 0.4965(3) 0.054(2) Uani 1 1 d . . . . .
F15 F 0.0135(5) 0.8242(5) 0.1897(3) 0.051(2) Uani 1 1 d . . . . .
F14 F 0.0776(5) 0.8478(6) 0.3087(3) 0.063(2) Uani 1 1 d . . . . .
F26 F -0.0978(5) 0.2994(5) 0.3163(3) 0.0502(19) Uani 1 1 d . . . . .
F30 F -0.4195(5) 0.2225(5) 0.3146(3) 0.058(2) Uani 1 1 d . . . . .
F8 F 0.3299(5) 0.9367(5) -0.0349(3) 0.0471(19) Uani 1 1 d . . . . .
F27 F -0.1575(5) 0.3084(6) 0.1978(3) 0.071(3) Uani 1 1 d . . . . .
F34 F -0.4123(5) 0.2850(5) 0.5469(3) 0.060(2) Uani 1 1 d . . . . .
F25 F -0.0167(6) 0.3682(6) 0.4368(3) 0.063(2) Uani 1 1 d . . . . .
F33 F -0.4767(6) 0.1187(6) 0.5165(4) 0.069(2) Uani 1 1 d . . . . .
C30 C -0.1389(8) 0.7891(9) 0.0034(5) 0.038(3) Uani 1 1 d . . . . .
C34 C 0.2235(9) 0.8216(8) -0.0262(5) 0.034(3) Uani 1 1 d . . . . .
F29 F -0.4746(5) 0.2205(6) 0.1966(3) 0.066(2) Uani 1 1 d . . . . .
F22 F -0.3370(7) 0.5703(5) 0.3847(3) 0.065(2) Uani 1 1 d . . . . .
C26 C 0.0258(7) 0.7913(8) 0.0739(5) 0.028(3) Uani 1 1 d . . . . .
C37 C 0.2740(8) 0.8621(8) 0.0961(5) 0.035(3) Uani 1 1 d . . . . .
C40 C 0.2877(9) 0.7569(9) 0.2767(6) 0.041(3) Uani 1 1 d . . . . .
C27 C 0.0145(8) 0.8786(9) 0.0763(5) 0.034(3) Uani 1 1 d . . . . .
F24 F 0.0041(6) 0.5387(5) 0.4392(3) 0.068(2) Uani 1 1 d . . . . .
C83 C -0.2203(10) 0.2815(9) 0.2265(6) 0.048(4) Uani 1 1 d . . . . .
C29 C -0.1423(9) 0.8764(9) 0.0098(5) 0.038(3) Uani 1 1 d . . . . .
C28 C -0.0665(9) 0.9248(10) 0.0460(6) 0.042(3) Uani 1 1 d . . . . .
B2 B -0.2113(11) 0.2673(11) 0.3981(7) 0.044(4) Uani 1 1 d . . . . .
C35 C 0.2920(9) 0.8880(9) -0.0002(6) 0.041(3) Uani 1 1 d . . . . .
C39 C 0.2575(8) 0.7472(9) 0.2157(5) 0.040(3) Uani 1 1 d . . . . .
C38 C 0.1655(8) 0.7697(8) 0.1806(5) 0.038(3) Uani 1 1 d . . . . .
C76 C -0.2649(11) 0.4291(10) 0.3966(6) 0.049(4) Uani 1 1 d . . . . .
C92 C -0.3213(9) 0.2720(9) 0.4766(6) 0.042(3) Uani 1 1 d . . . . .
C43 C 0.1081(8) 0.8026(8) 0.2156(5) 0.037(3) Uani 1 1 d . . . . .
C41 C 0.2305(10) 0.7923(9) 0.3087(5) 0.046(4) Uani 1 1 d . . . . .
C31 C -0.0561(8) 0.7460(9) 0.0334(5) 0.036(3) Uani 1 1 d . . . . .
C81 C -0.2535(9) 0.2587(8) 0.3236(6) 0.042(3) Uani 1 1 d . . . . .
C89 C -0.3871(10) 0.1081(10) 0.4446(6) 0.047(4) Uani 1 1 d . . . . .
C86 C -0.3486(10) 0.2401(8) 0.2891(6) 0.046(4) Uani 1 1 d . . . . .
C36 C 0.3172(8) 0.9065(8) 0.0617(5) 0.032(3) Uani 1 1 d . . . . .
C32 C 0.2019(8) 0.7953(8) 0.0720(5) 0.035(3) Uani 1 1 d . . . . .
C78 C -0.1632(13) 0.5576(11) 0.4139(6) 0.057(4) Uani 1 1 d . . . . .
C84 C -0.3164(10) 0.2623(10) 0.1962(5) 0.054(4) Uani 1 1 d . . . . .
C85 C -0.3767(10) 0.2399(9) 0.2269(6) 0.049(4) Uani 1 1 d . . . . .
C80 C -0.1003(12) 0.4154(10) 0.4234(6) 0.053(4) Uani 1 1 d . . . . .
C75 C -0.1891(11) 0.3709(9) 0.4094(5) 0.045(3) Uani 1 1 d . . . . .
C82 C -0.1944(9) 0.2788(9) 0.2888(6) 0.049(4) Uani 1 1 d . . . . .
C91 C -0.3827(10) 0.2369(10) 0.5042(5) 0.049(4) Uani 1 1 d . . . . .
C87 C -0.2908(10) 0.2324(9) 0.4313(6) 0.046(4) Uani 1 1 d . . . . .
C42 C 0.1356(9) 0.8137(9) 0.2782(5) 0.043(3) Uani 1 1 d . . . . .
B1 B 0.1325(10) 0.7487(9) 0.1076(6) 0.033(3) Uani 1 1 d . . . . .
C79 C -0.0866(11) 0.5008(12) 0.4258(6) 0.055(4) Uani 1 1 d . . . . .
C33 C 0.1838(8) 0.7804(9) 0.0111(5) 0.037(3) Uani 1 1 d . . . . .
C77 C -0.2562(13) 0.5185(11) 0.3976(6) 0.059(4) Uani 1 1 d . . . . .
C88 C -0.3271(10) 0.1473(11) 0.4187(6) 0.051(4) Uani 1 1 d . . . . .
C90 C -0.4157(10) 0.1525(10) 0.4882(6) 0.050(4) Uani 1 1 d . . . . .
Pt1 Pt 0.27268(4) 0.32286(4) 0.26109(2) 0.0417(2) Uani 1 1 d D . . . .
H1D H 0.308(3) 0.4176(8) 0.2426(15) 0.062 Uiso 0.8257 1 d DR . P A 1
H1E H 0.3009(18) 0.274(3) 0.2029(8) 0.062 Uiso 0.1743 1 d DR . P B 2
P1 P 0.2015(2) 0.1848(2) 0.26350(14) 0.0391(9) Uani 1 1 d . . . . .
P2 P 0.2446(3) 0.4029(2) 0.34219(14) 0.0435(9) Uani 1 1 d . . . . .
O1 O 0.3401(7) 0.2946(6) 0.1489(4) 0.040(2) Uani 0.8257 1 d . . P C 1
C8 C 0.3768(9) 0.1189(9) 0.3254(6) 0.048(4) Uani 1 1 d . . . . .
H8A H 0.4034 0.1772 0.3238 0.072 Uiso 1 1 calc GR . . . .
H8B H 0.4283 0.0761 0.3286 0.072 Uiso 1 1 calc GR . . . .
H8C H 0.3520 0.1172 0.3605 0.072 Uiso 1 1 calc GR . . . .
C21 C 0.1715(10) 0.5025(9) 0.3163(6) 0.053(4) Uani 1 1 d . . . . .
C12 C 0.2845(10) 0.1315(13) 0.4861(7) 0.067(5) Uani 1 1 d . . . . .
H12 H 0.3131 0.0841 0.5088 0.081 Uiso 1 1 calc R . . . .
C13 C 0.2894(11) 0.2127(12) 0.5136(6) 0.066(5) Uani 1 1 d . . . . .
H13 H 0.3189 0.2217 0.5556 0.079 Uiso 1 1 calc R . . . .
C18 C 0.3588(10) 0.4655(10) 0.4598(5) 0.057(4) Uani 1 1 d . . . . .
H18A H 0.2907 0.4772 0.4576 0.085 Uiso 1 1 calc GR . . . .
H18B H 0.3981 0.5189 0.4733 0.085 Uiso 1 1 calc GR . . . .
H18C H 0.3833 0.4205 0.4883 0.085 Uiso 1 1 calc GR . . . .
C20 C 0.3658(9) 0.4342(9) 0.3979(5) 0.038(3) Uani 1 1 d . . . . .
C3 C 0.0380(9) 0.2550(10) 0.1925(5) 0.054(4) Uani 1 1 d . . . . .
H3A H 0.0161 0.2656 0.2285 0.081 Uiso 1 1 calc GR . . . .
H3B H -0.0186 0.2526 0.1567 0.081 Uiso 1 1 calc GR . . . .
H3C H 0.0824 0.3021 0.1899 0.081 Uiso 1 1 calc GR . . . .
C7 C 0.2515(10) 0.0070(8) 0.2710(6) 0.052(4) Uani 1 1 d . . . . .
H7A H 0.2183 0.0085 0.3025 0.078 Uiso 1 1 calc GR . . . .
H7B H 0.3046 -0.0346 0.2804 0.078 Uiso 1 1 calc GR . . . .
H7C H 0.2049 -0.0108 0.2322 0.078 Uiso 1 1 calc GR . . . .
C9 C 0.1464(9) 0.1698(8) 0.3237(5) 0.040(3) Uani 1 1 d . . . . .
H9A H 0.0879 0.2064 0.3157 0.049 Uiso 1 1 calc R . . . .
H9B H 0.1229 0.1086 0.3193 0.049 Uiso 1 1 calc R . . . .
C1 C 0.1155(9) 0.1500(9) 0.1373(5) 0.045(3) Uani 1 1 d . . . . .
H1A H 0.1665 0.1910 0.1349 0.067 Uiso 1 1 calc GR . . . .
H1B H 0.0570 0.1572 0.1037 0.067 Uiso 1 1 calc GR . . . .
H1C H 0.1386 0.0904 0.1353 0.067 Uiso 1 1 calc GR . . . .
C19 C 0.4184(10) 0.5015(10) 0.3728(6) 0.060(4) Uani 1 1 d . . . . .
H19A H 0.4293 0.4775 0.3353 0.089 Uiso 1 1 calc GR . . . .
H19B H 0.4812 0.5168 0.4020 0.089 Uiso 1 1 calc GR . . . .
H19C H 0.3786 0.5536 0.3647 0.089 Uiso 1 1 calc GR . . . .
C11 C 0.2380(10) 0.1178(10) 0.4250(6) 0.055(4) Uani 1 1 d . . . . .
H11 H 0.2304 0.0604 0.4070 0.066 Uiso 1 1 calc R . . . .
C22 C 0.0642(9) 0.4713(10) 0.2876(6) 0.061(4) Uani 1 1 d . . . . .
H22A H 0.0620 0.4233 0.2578 0.091 Uiso 1 1 calc GR . . . .
H22B H 0.0256 0.5195 0.2680 0.091 Uiso 1 1 calc GR . . . .
H22C H 0.0372 0.4513 0.3190 0.091 Uiso 1 1 calc GR . . . .
C6 C 0.3392(11) 0.0960(9) 0.2167(6) 0.061(4) Uani 1 1 d . . . . .
H6A H 0.2885 0.0867 0.1783 0.091 Uiso 1 1 calc GR . . . .
H6B H 0.3861 0.0489 0.2213 0.091 Uiso 1 1 calc GR . . . .
H6C H 0.3729 0.1518 0.2176 0.091 Uiso 1 1 calc GR . . . .
C5 C 0.2929(8) 0.0972(8) 0.2676(6) 0.040(3) Uani 1 1 d . . . . .
C25 C 0.3152(10) 0.3009(10) 0.1914(6) 0.040(2) Uani 0.8257 1 d D . P C 1
C4 C 0.0912(9) 0.1678(9) 0.1961(5) 0.045(4) Uani 1 1 d . . . . .
C23 C 0.2027(10) 0.5455(9) 0.2683(5) 0.056(4) Uani 1 1 d . . . . .
H23A H 0.2699 0.5676 0.2847 0.084 Uiso 1 1 calc GR . . . .
H23B H 0.1595 0.5939 0.2540 0.084 Uiso 1 1 calc GR . . . .
H23C H 0.1992 0.5032 0.2347 0.084 Uiso 1 1 calc GR . . . .
C16 C 0.1718(10) 0.3488(9) 0.3836(5) 0.050(4) Uani 1 1 d . . . . .
H16A H 0.1582 0.3929 0.4125 0.060 Uiso 1 1 calc R . . . .
H16B H 0.1084 0.3321 0.3543 0.060 Uiso 1 1 calc R . . . .
C24 C 0.1750(10) 0.5694(9) 0.3670(6) 0.058(4) Uani 1 1 d . . . . .
H24A H 0.1564 0.5417 0.3992 0.087 Uiso 1 1 calc GR . . . .
H24B H 0.1297 0.6161 0.3520 0.087 Uiso 1 1 calc GR . . . .
H24C H 0.2413 0.5938 0.3828 0.087 Uiso 1 1 calc GR . . . .
C14 C 0.2517(10) 0.2795(10) 0.4802(6) 0.056(4) Uani 1 1 d . . . . .
H14 H 0.2543 0.3356 0.4999 0.068 Uiso 1 1 calc R . . . .
C17 C 0.4284(10) 0.3499(9) 0.4041(6) 0.053(4) Uani 1 1 d . . . . .
H17A H 0.3927 0.3021 0.4150 0.079 Uiso 1 1 calc GR . . . .
H17B H 0.4903 0.3607 0.4353 0.079 Uiso 1 1 calc GR . . . .
H17C H 0.4413 0.3341 0.3657 0.079 Uiso 1 1 calc GR . . . .
C2 C 0.0186(10) 0.0971(9) 0.2021(6) 0.058(4) Uani 1 1 d . . . . .
H2A H 0.0518 0.0414 0.2087 0.087 Uiso 1 1 calc GR . . . .
H2B H -0.0357 0.0917 0.1652 0.087 Uiso 1 1 calc GR . . . .
H2C H -0.0063 0.1134 0.2363 0.087 Uiso 1 1 calc GR . . . .
Pt2 Pt 0.74170(4) 0.69934(4) 0.22691(2) 0.0485(2) Uani 1 1 d D . . . .
H2D H 0.8332(17) 0.759(2) 0.2718(11) 0.073 Uiso 0.408 1 d DR . P D 2
H2E H 0.782(2) 0.6009(8) 0.2456(14) 0.073 Uiso 0.592 1 d DR . P E 1
P3 P 0.6294(2) 0.6107(2) 0.15319(14) 0.0401(9) Uani 1 1 d . . . . .
C52 C 0.6270(10) 0.5180(10) 0.0406(6) 0.060(4) Uani 1 1 d . . . . .
H52A H 0.5737 0.4856 0.0488 0.091 Uiso 1 1 calc GR . . . .
H52B H 0.6645 0.4783 0.0217 0.091 Uiso 1 1 calc GR . . . .
H52C H 0.6001 0.5640 0.0135 0.091 Uiso 1 1 calc GR . . . .
C56 C 0.5214(9) 0.4523(8) 0.1442(6) 0.048(4) Uani 1 1 d . . . . .
H56A H 0.4743 0.4758 0.1094 0.072 Uiso 1 1 calc GR . . . .
H56B H 0.4873 0.4145 0.1645 0.072 Uiso 1 1 calc GR . . . .
H56C H 0.5700 0.4186 0.1307 0.072 Uiso 1 1 calc GR . . . .
C53 C 0.6968(9) 0.5603(9) 0.1022(5) 0.047(4) Uani 1 1 d . . . . .
C55 C 0.6487(10) 0.4905(9) 0.2414(5) 0.052(4) Uani 1 1 d . . . . .
H55A H 0.7010 0.4640 0.2274 0.079 Uiso 1 1 calc GR . . . .
H55B H 0.6175 0.4464 0.2590 0.079 Uiso 1 1 calc GR . . . .
H55C H 0.6760 0.5374 0.2719 0.079 Uiso 1 1 calc GR . . . .
C54 C 0.5727(9) 0.5279(8) 0.1882(5) 0.037(3) Uani 1 1 d . . . . .
C51 C 0.7663(10) 0.4897(10) 0.1321(6) 0.065(4) Uani 1 1 d . . . . .
H51A H 0.8147 0.5152 0.1678 0.097 Uiso 1 1 calc GR . . . .
H51B H 0.7995 0.4649 0.1037 0.097 Uiso 1 1 calc GR . . . .
H51C H 0.7291 0.4438 0.1438 0.097 Uiso 1 1 calc GR . . . .
C50 C 0.7561(9) 0.6331(10) 0.0856(6) 0.057(4) Uani 1 1 d . . . . .
H50A H 0.7116 0.6754 0.0626 0.085 Uiso 1 1 calc GR . . . .
H50B H 0.7961 0.6081 0.0611 0.085 Uiso 1 1 calc GR . . . .
H50C H 0.7985 0.6623 0.1223 0.085 Uiso 1 1 calc GR . . . .
C57 C 0.4976(10) 0.5671(9) 0.2152(6) 0.057(4) Uani 1 1 d . . . . .
H57A H 0.5232 0.6221 0.2374 0.086 Uiso 1 1 calc GR . . . .
H57B H 0.4827 0.5269 0.2427 0.086 Uiso 1 1 calc GR . . . .
H57C H 0.4382 0.5779 0.1832 0.086 Uiso 1 1 calc GR . . . .
P4 P 0.6751(2) 0.8390(2) 0.21764(14) 0.0381(9) Uani 1 1 d . . . . .
F16 F -0.0008(4) 0.6372(4) 0.1437(3) 0.0397(17) Uani 1 1 d . . . . .
F20 F 0.2719(5) 0.6239(4) 0.0665(3) 0.0450(18) Uani 1 1 d . . . . .
C49 C 0.1983(8) 0.5886(9) 0.0839(5) 0.036(3) Uani 1 1 d . . . . .
C45 C 0.0662(8) 0.5916(9) 0.1212(5) 0.035(3) Uani 1 1 d . . . . .
C44 C 0.1332(8) 0.6432(9) 0.1017(5) 0.036(3) Uani 1 1 d . . . . .
F17 F -0.0082(5) 0.4634(5) 0.1388(3) 0.0441(18) Uani 1 1 d . . . . .
F19 F 0.2671(5) 0.4529(5) 0.0665(3) 0.0478(19) Uani 1 1 d . . . . .
C59 C 0.5335(7) 0.7397(9) 0.0692(5) 0.033(3) Uani 1 1 d . . . . .
C47 C 0.1292(9) 0.4572(9) 0.1016(5) 0.032(3) Uani 1 1 d . . . . .
C66 C 0.7640(8) 0.9203(8) 0.2047(5) 0.040(3) Uani 1 1 d . . . . .
C65 C 0.5599(8) 0.8478(9) 0.1574(5) 0.042(3) Uani 1 1 d . . . . .
H65A H 0.5103 0.8126 0.1683 0.050 Uiso 1 1 calc R . . . .
H65B H 0.5398 0.9091 0.1588 0.050 Uiso 1 1 calc R . . . .
C67 C 0.8603(8) 0.9268(9) 0.2556(5) 0.045(4) Uani 1 1 d . . . . .
H67A H 0.8475 0.9478 0.2931 0.067 Uiso 1 1 calc GR . . . .
H67B H 0.9051 0.9675 0.2454 0.067 Uiso 1 1 calc GR . . . .
H67C H 0.8898 0.8693 0.2606 0.067 Uiso 1 1 calc GR . . . .
C58 C 0.5197(8) 0.6640(9) 0.1059(5) 0.046(4) Uani 1 1 d . . . . .
H58A H 0.4798 0.6186 0.0777 0.055 Uiso 1 1 calc R . . . .
H58B H 0.4807 0.6852 0.1327 0.055 Uiso 1 1 calc R . . . .
C48 C 0.1984(9) 0.5011(9) 0.0838(5) 0.040(3) Uani 1 1 d . . . . .
C64 C 0.5526(9) 0.8226(9) 0.0930(5) 0.041(3) Uani 1 1 d . . . . .
C46 C 0.0602(8) 0.5033(10) 0.1203(5) 0.038(3) Uani 1 1 d . . . . .
C70 C 0.6357(9) 0.8718(9) 0.2875(5) 0.045(4) Uani 1 1 d . . . . .
F18 F 0.1272(4) 0.3697(5) 0.1028(3) 0.0390(17) Uani 1 1 d . . . . .
F40 F -0.0961(5) 0.2795(6) 0.5196(3) 0.066(2) Uani 1 1 d . . . . .
F36 F -0.1205(5) 0.1207(5) 0.3360(3) 0.061(2) Uani 1 1 d . . . . .
C63 C 0.5613(8) 0.8883(8) 0.0560(5) 0.034(3) Uani 1 1 d . . . . .
H63 H 0.5750 0.9462 0.0726 0.041 Uiso 1 1 calc R . . . .
C61 C 0.5311(9) 0.7858(10) -0.0298(6) 0.050(4) Uani 1 1 d . . . . .
H61 H 0.5251 0.7722 -0.0711 0.060 Uiso 1 1 calc R . . . .
C62 C 0.5502(8) 0.8702(10) -0.0056(5) 0.050(4) Uani 1 1 d . . . . .
H62 H 0.5558 0.9158 -0.0304 0.060 Uiso 1 1 calc R . . . .
C68 C 0.7896(9) 0.8872(9) 0.1469(5) 0.052(4) Uani 1 1 d . . . . .
H68A H 0.8109 0.8268 0.1508 0.079 Uiso 1 1 calc GR . . . .
H68B H 0.8421 0.9237 0.1413 0.079 Uiso 1 1 calc GR . . . .
H68C H 0.7318 0.8903 0.1122 0.079 Uiso 1 1 calc GR . . . .
C72 C 0.7242(9) 0.8947(9) 0.3412(5) 0.051(4) Uani 1 1 d . . . . .
H72A H 0.7721 0.8485 0.3449 0.076 Uiso 1 1 calc GR . . . .
H72B H 0.7036 0.9006 0.3779 0.076 Uiso 1 1 calc GR . . . .
H72C H 0.7536 0.9497 0.3351 0.076 Uiso 1 1 calc GR . . . .
C69 C 0.7223(10) 1.0131(9) 0.1980(7) 0.065(4) Uani 1 1 d . . . . .
H69A H 0.6593 1.0112 0.1670 0.097 Uiso 1 1 calc GR . . . .
H69B H 0.7677 1.0514 0.1864 0.097 Uiso 1 1 calc GR . . . .
H69C H 0.7135 1.0354 0.2364 0.097 Uiso 1 1 calc GR . . . .
C73 C 0.5854(9) 0.7897(10) 0.3001(6) 0.064(5) Uani 1 1 d . . . . .
H73A H 0.5313 0.7720 0.2648 0.095 Uiso 1 1 calc GR . . . .
H73B H 0.5604 0.8020 0.3347 0.095 Uiso 1 1 calc GR . . . .
H73C H 0.6325 0.7426 0.3088 0.095 Uiso 1 1 calc GR . . . .
C93 C -0.1155(10) 0.2085(10) 0.4255(6) 0.056(4) Uani 1 1 d . . . . .
C71 C 0.5619(10) 0.9445(11) 0.2772(6) 0.065(5) Uani 1 1 d . . . . .
H71A H 0.5920 0.9975 0.2683 0.097 Uiso 1 1 calc GR . . . .
H71B H 0.5408 0.9558 0.3134 0.097 Uiso 1 1 calc GR . . . .
H71C H 0.5054 0.9272 0.2433 0.097 Uiso 1 1 calc GR . . . .
C60 C 0.5211(10) 0.7217(10) 0.0073(6) 0.062(4) Uani 1 1 d . . . . .
H60 H 0.5054 0.6639 -0.0092 0.074 Uiso 1 1 calc R . . . .
C94 C -0.0790(10) 0.1399(11) 0.3958(6) 0.057(4) Uani 1 1 d . . . . .
F39 F 0.0494(6) 0.1790(6) 0.5756(4) 0.087(3) Uani 1 1 d . . . . .
F37 F 0.0226(6) 0.0206(6) 0.3915(4) 0.079(3) Uani 1 1 d . . . . .
C102 C -0.0060(11) 0.0866(12) 0.4243(7) 0.065(5) Uani 1 1 d . . . . .
C100 C -0.0670(10) 0.2154(10) 0.4859(6) 0.053(4) Uani 1 1 d . . . . .
F38 F 0.1094(6) 0.0461(6) 0.5121(4) 0.087(3) Uani 1 1 d . . . . .
C104 C 0.0083(11) 0.1657(12) 0.5158(7) 0.070(5) Uani 1 1 d . . . . .
C103 C 0.0403(12) 0.0980(12) 0.4839(9) 0.074(5) Uani 1 1 d . . . . .
C15 C 0.2083(9) 0.2710(10) 0.4173(5) 0.045(4) Uani 1 1 d . . . . .
O2 O 0.9342(10) 0.7212(10) 0.3201(6) 0.055(4) Uani 0.592 1 d . . P F 1
C1A C 0.8601(14) 0.7171(15) 0.2845(9) 0.053(4) Uani 0.592 1 d D . P F 1
C25A C 0.320(3) 0.410(3) 0.222(2) 0.040(3) Uani 0.1743 1 d D U P C 2
O1A O 0.345(3) 0.461(2) 0.1955(17) 0.040(3) Uani 0.1743 1 d . U P C 2
C1B C 0.829(2) 0.621(2) 0.2682(12) 0.053(4) Uani 0.408 1 d D . P F 2
O2A O 0.8834(14) 0.5733(13) 0.2941(9) 0.053(4) Uani 0.408 1 d . . P F 2

loop_
_atom_site_aniso_label
_atom_site_aniso_U_11
_atom_site_aniso_U_22
_atom_site_aniso_U_33
_atom_site_aniso_U_23
_atom_site_aniso_U_13
_atom_site_aniso_U_12
C10 0.047(8) 0.064(12) 0.036(7) 0.012(8) 0.017(6) 0.013(8)
F10 0.044(4) 0.045(5) 0.028(4) -0.001(3) 0.004(3) -0.010(3)
F5 0.039(4) 0.021(5) 0.039(4) -0.003(3) 0.006(3) -0.009(3)
F9 0.035(4) 0.043(5) 0.040(4) 0.001(3) 0.006(3) -0.008(4)
F4 0.031(4) 0.047(5) 0.042(4) -0.001(3) 0.004(3) -0.004(3)
F11 0.033(4) 0.049(5) 0.044(4) 0.011(4) 0.012(3) 0.003(3)
F6 0.038(4) 0.046(5) 0.044(4) -0.010(4) 0.012(3) -0.015(4)
F3 0.038(4) 0.049(5) 0.041(4) 0.002(4) 0.008(3) 0.004(4)
F7 0.041(4) 0.058(5) 0.041(4) -0.012(4) 0.015(3) -0.005(4)
F28 0.054(5) 0.103(7) 0.041(4) -0.008(4) 0.005(4) 0.025(5)
F21 0.061(5) 0.055(6) 0.048(4) -0.003(4) 0.018(4) -0.004(4)
F2 0.046(4) 0.039(5) 0.047(4) -0.001(4) 0.007(3) 0.006(4)
F13 0.053(5) 0.077(6) 0.032(4) 0.001(4) 0.006(3) 0.005(4)
F12 0.038(4) 0.072(6) 0.041(4) 0.013(4) 0.002(3) 0.001(4)
F23 0.132(8) 0.044(6) 0.069(6) -0.019(4) 0.051(6) -0.024(5)
F1 0.038(4) 0.034(5) 0.048(4) -0.003(3) 0.006(3) -0.001(3)
F32 0.065(5) 0.027(5) 0.071(5) 0.005(4) 0.005(4) -0.011(4)
F31 0.057(5) 0.052(6) 0.052(5) -0.009(4) 0.004(4) -0.021(4)
F35 0.072(5) 0.049(6) 0.039(4) 0.000(4) 0.010(4) -0.005(4)
F15 0.043(4) 0.069(6) 0.038(4) -0.002(4) 0.007(3) 0.015(4)
F14 0.046(5) 0.103(7) 0.043(4) -0.003(4) 0.017(4) 0.026(5)
F26 0.040(4) 0.060(6) 0.049(4) -0.005(4) 0.010(3) 0.004(4)
F30 0.045(5) 0.070(6) 0.053(5) 0.009(4) 0.001(4) -0.015(4)
F8 0.049(4) 0.052(5) 0.043(4) 0.007(4) 0.016(3) -0.008(4)
F27 0.044(5) 0.118(8) 0.050(5) -0.002(5) 0.012(4) 0.018(5)
F34 0.066(5) 0.065(6) 0.046(4) 0.005(4) 0.013(4) -0.005(4)
F25 0.055(5) 0.076(7) 0.055(5) -0.013(4) 0.016(4) -0.021(5)
F33 0.060(5) 0.074(7) 0.070(5) 0.019(5) 0.010(4) -0.008(5)
C30 0.026(7) 0.050(10) 0.035(7) 0.001(6) 0.004(5) -0.002(6)
C34 0.043(7) 0.032(9) 0.029(7) -0.002(6) 0.012(6) -0.011(6)
F29 0.042(5) 0.092(7) 0.049(5) -0.013(4) -0.009(4) -0.004(4)
F22 0.105(7) 0.038(6) 0.064(5) 0.000(4) 0.042(5) -0.004(5)
C26 0.021(6) 0.033(9) 0.027(6) -0.009(5) 0.006(5) -0.011(6)
C37 0.038(7) 0.034(9) 0.037(7) 0.010(6) 0.015(6) 0.004(6)
C40 0.031(7) 0.036(9) 0.047(8) 0.010(7) -0.005(6) -0.006(6)
C27 0.026(7) 0.034(10) 0.037(7) -0.010(6) 0.004(5) -0.012(6)
F24 0.085(6) 0.063(6) 0.064(5) -0.020(4) 0.037(5) -0.032(5)
C83 0.042(8) 0.049(10) 0.047(8) -0.009(7) 0.004(7) 0.009(7)
C29 0.038(8) 0.036(10) 0.035(7) 0.002(6) 0.004(6) 0.003(7)
C28 0.031(7) 0.041(10) 0.054(8) -0.006(7) 0.013(6) -0.004(7)
B2 0.039(9) 0.046(12) 0.046(9) 0.006(8) 0.009(7) -0.001(8)
C35 0.035(7) 0.036(9) 0.060(9) 0.012(7) 0.026(7) 0.008(7)
C39 0.022(7) 0.059(10) 0.044(8) -0.001(7) 0.017(6) -0.017(6)
C38 0.031(7) 0.039(9) 0.048(8) 0.022(7) 0.012(6) -0.005(6)
C76 0.059(10) 0.046(11) 0.043(8) -0.023(7) 0.021(7) -0.036(9)
C92 0.051(8) 0.026(9) 0.042(8) 0.003(7) 0.000(7) 0.004(7)
C43 0.024(6) 0.034(9) 0.046(8) 0.001(6) -0.004(6) -0.001(6)
C41 0.048(8) 0.048(10) 0.029(7) -0.010(6) -0.005(6) -0.009(7)
C31 0.028(7) 0.055(11) 0.030(6) 0.008(6) 0.016(5) -0.001(6)
C81 0.041(8) 0.017(8) 0.065(9) -0.007(7) 0.011(7) 0.003(6)
C89 0.042(8) 0.050(11) 0.047(8) 0.004(8) 0.008(7) 0.007(8)
C86 0.064(10) 0.028(9) 0.048(8) -0.007(7) 0.020(7) 0.001(7)
C36 0.029(7) 0.030(9) 0.037(7) 0.002(6) 0.008(5) -0.008(6)
C32 0.028(7) 0.044(9) 0.032(7) -0.004(6) 0.008(5) -0.006(6)
C78 0.094(13) 0.040(12) 0.045(8) -0.012(7) 0.034(9) -0.038(10)
C84 0.044(8) 0.090(13) 0.029(7) -0.007(7) 0.015(6) 0.022(8)
C85 0.061(10) 0.037(10) 0.040(8) -0.004(7) 0.000(7) 0.009(7)
C80 0.082(12) 0.027(11) 0.059(9) -0.007(7) 0.035(9) -0.016(9)
C75 0.062(10) 0.040(10) 0.034(7) -0.002(6) 0.018(7) -0.011(8)
C82 0.036(8) 0.041(10) 0.056(9) -0.012(7) -0.008(7) 0.007(7)
C91 0.048(8) 0.064(12) 0.032(7) 0.006(8) 0.007(6) 0.001(8)
C87 0.056(9) 0.037(10) 0.037(7) -0.007(7) 0.002(6) -0.012(7)
C42 0.051(8) 0.043(10) 0.028(7) 0.001(6) 0.002(6) -0.008(7)
B1 0.031(8) 0.026(10) 0.040(8) 0.001(7) 0.006(6) -0.012(7)
C79 0.057(10) 0.063(13) 0.055(9) -0.008(8) 0.035(8) -0.014(10)
C33 0.021(6) 0.050(10) 0.038(7) -0.007(6) 0.009(5) -0.006(6)
C77 0.094(13) 0.047(12) 0.045(8) 0.017(8) 0.030(8) 0.015(11)
C88 0.047(9) 0.067(12) 0.036(8) -0.005(8) 0.007(7) 0.003(8)
C90 0.054(9) 0.052(11) 0.041(8) 0.018(8) 0.009(7) -0.018(8)
Pt1 0.0500(4) 0.0394(4) 0.0336(3) -0.0010(2) 0.0093(2) -0.0080(3)
P1 0.049(2) 0.036(2) 0.0362(18) -0.0042(16) 0.0185(16) -0.0096(17)
P2 0.055(2) 0.039(2) 0.0315(18) -0.0031(16) 0.0051(16) -0.0027(18)
O1 0.036(3) 0.043(4) 0.042(4) 0.002(3) 0.014(3) -0.002(3)
C8 0.041(8) 0.046(10) 0.061(9) 0.004(7) 0.023(7) 0.006(7)
C21 0.067(10) 0.051(11) 0.040(8) 0.005(7) 0.013(7) 0.000(8)
C12 0.053(9) 0.096(15) 0.051(10) 0.032(10) 0.006(8) 0.004(10)
C13 0.084(12) 0.085(15) 0.032(8) 0.009(9) 0.021(8) -0.014(11)
C18 0.047(8) 0.071(12) 0.044(8) 0.000(8) 0.002(6) 0.003(8)
C20 0.046(8) 0.044(9) 0.022(6) 0.000(6) 0.009(5) -0.014(7)
C3 0.030(7) 0.085(12) 0.036(7) -0.007(7) -0.004(6) -0.003(8)
C7 0.066(10) 0.031(10) 0.062(9) 0.002(7) 0.022(7) 0.005(7)
C9 0.051(8) 0.026(8) 0.049(8) -0.005(6) 0.024(6) -0.004(6)
C1 0.039(8) 0.046(10) 0.053(8) -0.010(7) 0.023(6) -0.018(7)
C19 0.054(9) 0.066(12) 0.043(8) -0.001(8) -0.009(7) -0.026(8)
C11 0.077(11) 0.046(11) 0.052(9) 0.003(8) 0.036(8) 0.002(8)
C22 0.044(8) 0.057(11) 0.069(10) 0.006(8) -0.003(7) 0.010(8)
C6 0.072(11) 0.046(11) 0.068(10) 0.011(8) 0.023(8) 0.004(8)
C5 0.033(7) 0.031(9) 0.064(9) -0.008(7) 0.027(6) -0.002(6)
C25 0.037(3) 0.042(4) 0.040(3) 0.003(3) 0.012(3) -0.002(3)
C4 0.049(8) 0.049(10) 0.043(8) -0.003(7) 0.024(6) -0.021(7)
C23 0.085(11) 0.039(10) 0.036(7) 0.010(7) 0.003(7) 0.007(8)
C16 0.063(9) 0.056(11) 0.034(7) -0.008(7) 0.021(7) -0.002(8)
C24 0.063(10) 0.045(10) 0.062(9) -0.009(8) 0.015(8) -0.002(8)
C14 0.083(11) 0.047(11) 0.041(8) 0.007(8) 0.022(8) -0.013(8)
C17 0.056(9) 0.058(11) 0.043(8) 0.003(7) 0.013(7) 0.004(8)
C2 0.056(9) 0.064(11) 0.060(9) -0.001(8) 0.029(7) -0.025(8)
Pt2 0.0356(3) 0.0584(5) 0.0451(3) 0.0118(3) -0.0006(2) -0.0104(3)
P3 0.0322(18) 0.047(3) 0.0413(19) 0.0051(17) 0.0104(15) -0.0077(17)
C52 0.058(9) 0.072(12) 0.056(9) -0.020(8) 0.029(7) -0.033(8)
C56 0.049(8) 0.041(10) 0.056(8) 0.016(7) 0.018(7) 0.003(7)
C53 0.040(8) 0.056(10) 0.043(7) -0.011(7) 0.010(6) -0.024(7)
C55 0.067(10) 0.039(10) 0.042(8) 0.000(7) 0.000(7) -0.010(7)
C54 0.047(8) 0.027(8) 0.044(7) -0.005(6) 0.024(6) -0.012(6)
C51 0.048(9) 0.081(13) 0.063(10) -0.009(9) 0.015(8) 0.012(9)
C50 0.032(7) 0.094(13) 0.045(8) -0.010(8) 0.016(6) -0.033(8)
C57 0.071(10) 0.066(12) 0.047(8) 0.004(8) 0.035(7) -0.009(8)
P4 0.0281(17) 0.051(3) 0.0352(17) 0.0015(17) 0.0096(14) -0.0088(16)
F16 0.033(4) 0.047(5) 0.043(4) 0.000(3) 0.016(3) 0.001(3)
F20 0.038(4) 0.040(5) 0.061(5) 0.000(4) 0.022(4) -0.005(3)
C49 0.019(6) 0.045(10) 0.043(7) -0.004(6) 0.010(5) -0.005(6)
C45 0.025(7) 0.049(10) 0.026(6) -0.001(6) -0.001(5) 0.014(6)
C44 0.026(7) 0.051(10) 0.026(6) -0.001(6) 0.002(5) -0.011(6)
F17 0.038(4) 0.049(5) 0.047(4) 0.008(4) 0.014(3) -0.006(4)
F19 0.047(4) 0.041(5) 0.059(5) 0.000(4) 0.021(4) 0.001(4)
C59 0.019(6) 0.048(10) 0.031(7) 0.019(7) 0.001(5) -0.004(6)
C47 0.043(8) 0.020(9) 0.029(6) 0.000(6) 0.007(6) -0.004(6)
C66 0.029(7) 0.040(9) 0.049(8) 0.000(6) 0.011(6) 0.000(6)
C65 0.033(7) 0.043(9) 0.043(7) 0.008(7) 0.002(6) -0.002(6)
C67 0.019(6) 0.071(11) 0.044(7) -0.005(7) 0.011(5) -0.014(6)
C58 0.019(6) 0.068(11) 0.045(7) 0.003(7) 0.000(5) -0.001(6)
C48 0.048(8) 0.037(10) 0.042(7) -0.003(6) 0.024(6) 0.013(7)
C64 0.043(8) 0.034(10) 0.044(8) -0.004(7) 0.010(6) -0.010(7)
C46 0.031(7) 0.045(10) 0.038(7) 0.007(7) 0.010(6) -0.006(7)
C70 0.039(8) 0.057(11) 0.037(7) 0.011(7) 0.006(6) -0.011(7)
F18 0.042(4) 0.040(5) 0.036(4) 0.003(3) 0.012(3) -0.004(3)
F40 0.059(5) 0.090(7) 0.037(4) 0.005(5) -0.008(4) -0.030(5)
F36 0.062(5) 0.046(5) 0.062(5) -0.011(4) -0.002(4) 0.010(4)
C63 0.032(7) 0.025(8) 0.045(7) 0.005(6) 0.009(6) -0.003(6)
C61 0.056(9) 0.044(11) 0.038(8) 0.005(7) -0.006(6) -0.020(8)
C62 0.031(7) 0.080(13) 0.037(8) 0.025(8) 0.003(6) -0.011(7)
C68 0.033(7) 0.072(11) 0.052(8) -0.001(8) 0.012(6) -0.015(7)
C72 0.046(8) 0.068(11) 0.042(8) 0.004(7) 0.017(6) -0.012(7)
C69 0.051(9) 0.047(11) 0.096(12) 0.022(9) 0.016(8) -0.002(8)
C73 0.044(8) 0.105(14) 0.037(8) -0.004(8) 0.006(6) -0.017(9)
C93 0.047(9) 0.063(12) 0.045(9) 0.004(8) -0.008(7) -0.015(8)
C71 0.053(9) 0.101(14) 0.049(8) 0.004(9) 0.028(7) 0.014(9)
C60 0.069(10) 0.051(11) 0.050(9) 0.000(8) -0.006(7) -0.038(8)
C94 0.042(9) 0.064(12) 0.055(10) 0.002(9) -0.003(7) -0.015(8)
F39 0.079(6) 0.089(8) 0.069(6) 0.028(5) -0.019(5) -0.030(5)
F37 0.054(5) 0.059(7) 0.115(8) 0.006(6) 0.009(5) 0.004(5)
C102 0.047(10) 0.066(13) 0.073(12) 0.009(10) 0.000(9) -0.008(9)
C100 0.057(10) 0.052(11) 0.052(9) -0.004(8) 0.023(8) -0.011(8)
F38 0.057(5) 0.070(7) 0.115(7) 0.056(6) -0.016(5) -0.017(5)
C104 0.048(10) 0.070(14) 0.068(11) 0.031(10) -0.024(8) -0.034(9)
C103 0.068(12) 0.044(13) 0.093(14) 0.023(11) -0.005(10) -0.024(10)
C15 0.057(9) 0.054(11) 0.027(7) 0.007(7) 0.015(6) 0.004(8)
O2 0.053(8) 0.048(8) 0.062(8) 0.013(7) 0.013(6) 0.015(7)
C1A 0.051(8) 0.051(9) 0.057(8) 0.012(7) 0.015(6) 0.019(7)
C25A 0.038(3) 0.042(3) 0.041(3) 0.003(3) 0.012(2) -0.001(2)
O1A 0.039(4) 0.041(4) 0.041(4) 0.003(3) 0.012(3) -0.002(3)
C1B 0.051(8) 0.052(9) 0.056(8) 0.010(7) 0.015(6) 0.020(7)
O2A 0.049(9) 0.057(10) 0.055(9) 0.005(8) 0.016(7) 0.019(8)

loop_
_atom_type_symbol
_atom_type_description
_atom_type_scat_dispersion_real
_atom_type_scat_dispersion_imag
_atom_type_scat_source
C C 0.0033 0.0016 'International Tables Vol C Tables 4.2.6.8 and 6.1.1.4'
H H 0.0000 0.0000 'International Tables Vol C Tables 4.2.6.8 and 6.1.1.4'
B B 0.0013 0.0007 'International Tables Vol C Tables 4.2.6.8 and 6.1.1.4'
F F 0.0171 0.0103 'International Tables Vol C Tables 4.2.6.8 and 6.1.1.4'
O O 0.0106 0.0060 'International Tables Vol C Tables 4.2.6.8 and 6.1.1.4'
P P 0.1023 0.0942 'International Tables Vol C Tables 4.2.6.8 and 6.1.1.4'
Pt Pt -1.7033 8.3905 'International Tables Vol C Tables 4.2.6.8 and 6.1.1.4'

loop_
_geom_angle_atom_site_label_1
_geom_angle_atom_site_label_2
_geom_angle_atom_site_label_3
_geom_angle
C11 C10 C9 118.8(13)
C15 C10 C9 121.0(12)
C15 C10 C11 119.8(12)
F4 C30 C31 119.6(13)
C29 C30 F4 120.3(11)
C29 C30 C31 120.1(12)
F7 C34 C35 118.8(10)
F7 C34 C33 124.3(11)
C33 C34 C35 116.8(11)
C27 C26 C31 112.8(11)
C27 C26 B1 120.3(10)
C31 C26 B1 126.3(11)
F10 C37 C36 116.4(11)
F10 C37 C32 120.6(10)
C36 C37 C32 122.9(11)
C39 C40 F12 119.8(12)
C41 C40 F12 118.2(11)
C41 C40 C39 122.1(11)
F1 C27 C28 114.7(12)
C26 C27 F1 117.9(10)
C26 C27 C28 127.4(11)
F27 C83 C84 121.3(11)
F27 C83 C82 121.9(12)
C84 C83 C82 116.5(13)
C30 C29 F3 119.5(11)
C30 C29 C28 121.9(12)
C28 C29 F3 118.6(12)
F2 C28 C27 121.9(11)
F2 C28 C29 122.2(12)
C29 C28 C27 115.9(13)
C75 B2 C81 100.7(10)
C75 B2 C87 113.3(12)
C75 B2 C93 113.3(12)
C87 B2 C81 112.7(11)
C93 B2 C81 114.0(11)
C93 B2 C87 103.3(11)
F8 C35 C34 120.4(11)
F8 C35 C36 120.1(11)
C36 C35 C34 119.4(11)
F11 C39 C40 117.6(11)
F11 C39 C38 118.4(10)
C40 C39 C38 124.0(12)
C39 C38 B1 120.6(11)
C43 C38 C39 111.8(11)
C43 C38 B1 127.3(10)
F21 C76 C75 119.5(13)
F21 C76 C77 114.0(15)
C77 C76 C75 126.4(14)
C91 C92 F35 114.3(12)
C91 C92 C87 126.0(14)
C87 C92 F35 119.7(12)
F15 C43 C38 120.7(10)
F15 C43 C42 113.0(11)
C38 C43 C42 126.2(11)
F13 C41 C42 119.0(12)
C40 C41 F13 122.4(11)
C40 C41 C42 118.4(11)
F5 C31 C30 116.6(11)
F5 C31 C26 121.6(11)
C30 C31 C26 121.7(13)
C86 C81 B2 127.5(12)
C82 C81 B2 120.4(11)
C82 C81 C86 111.8(12)
C88 C89 F32 123.3(13)
C88 C89 C90 119.1(15)
C90 C89 F32 117.6(13)
F30 C86 C81 121.4(11)
F30 C86 C85 116.1(12)
C85 C86 C81 122.5(13)
F9 C36 C37 119.7(10)
F9 C36 C35 119.8(10)
C37 C36 C35 120.3(11)
C37 C32 B1 126.6(10)
C33 C32 C37 112.5(10)
C33 C32 B1 120.3(10)
F23 C78 C79 124.2(15)
F23 C78 C77 120.4(17)
C79 C78 C77 115.3(15)
F28 C84 C83 118.3(12)
C85 C84 F28 122.5(12)
C85 C84 C83 119.1(12)
C86 C85 F29 117.7(13)
C84 C85 F29 119.7(11)
C84 C85 C86 122.5(13)
F25 C80 C75 118.3(14)
C79 C80 F25 115.0(14)
C79 C80 C75 126.7(16)
C76 C75 B2 120.3(12)
C76 C75 C80 110.0(13)
C80 C75 B2 129.0(14)
F26 C82 C83 113.5(13)
C81 C82 F26 119.0(11)
C81 C82 C83 127.5(12)
F34 C91 C90 120.5(13)
C92 C91 F34 120.5(14)
C92 C91 C90 118.9(13)
C92 C87 B2 129.3(13)
C92 C87 C88 110.8(13)
C88 C87 B2 119.4(12)
F14 C42 C43 123.0(11)
F14 C42 C41 119.6(10)
C41 C42 C43 117.2(12)
C38 B1 C26 112.6(10)
C38 B1 C32 114.7(10)
C32 B1 C26 100.0(9)
C44 B1 C26 114.1(10)
C44 B1 C38 102.7(9)
C44 B1 C32 113.4(10)
F24 C79 C78 115.3(15)
C80 C79 F24 122.5(16)
C80 C79 C78 122.2(15)
C34 C33 F6 114.2(10)
C34 C33 C32 128.1(11)
C32 C33 F6 117.7(10)
F22 C77 C76 121.3(16)
F22 C77 C78 119.3(16)
C76 C77 C78 119.3(15)
F31 C88 C87 118.9(13)
C89 C88 F31 114.7(14)
C89 C88 C87 126.4(14)
F33 C90 C91 117.9(14)
C89 C90 F33 123.3(14)
C89 C90 C91 118.7(13)
P1 Pt1 H1D 166.6(14)
P1 Pt1 H1E 82(2)
P2 Pt1 H1D 84.9(8)
P2 Pt1 H1E 174(2)
P2 Pt1 P1 104.00(12)
C25 Pt1 H1D 72.7(6)
C25 Pt1 P1 98.4(5)
C25 Pt1 P2 157.5(5)
C25A Pt1 H1E 73.0(6)
C25A Pt1 P1 153.0(19)
C25A Pt1 P2 101(2)
C9 P1 Pt1 117.0(4)
C9 P1 C5 106.9(6)
C9 P1 C4 100.3(5)
C5 P1 Pt1 110.7(4)
C5 P1 C4 112.5(6)
C4 P1 Pt1 109.1(4)
C21 P2 Pt1 110.7(4)
C21 P2 C20 110.9(6)
C20 P2 Pt1 108.7(4)
C16 P2 Pt1 116.4(4)
C16 P2 C21 102.8(6)
C16 P2 C20 107.1(5)
H8A C8 H8B 109.5
H8A C8 H8C 109.5
H8B C8 H8C 109.5
C5 C8 H8A 109.5
C5 C8 H8B 109.5
C5 C8 H8C 109.5
C22 C21 P2 107.0(10)
C23 C21 P2 112.5(10)
C23 C21 C22 106.6(11)
C23 C21 C24 108.7(12)
C24 C21 P2 113.0(9)
C24 C21 C22 108.9(12)
C13 C12 H12 119.7
C13 C12 C11 120.5(15)
C11 C12 H12 119.7
C12 C13 H13 120.6
C14 C13 C12 118.8(14)
C14 C13 H13 120.6
H18A C18 H18B 109.5
H18A C18 H18C 109.5
H18B C18 H18C 109.5
C20 C18 H18A 109.5
C20 C18 H18B 109.5
C20 C18 H18C 109.5
C18 C20 P2 114.1(8)
C18 C20 C17 108.9(10)
C19 C20 P2 110.3(8)
C19 C20 C18 110.5(11)
C19 C20 C17 106.7(10)
C17 C20 P2 105.8(8)
H3A C3 H3B 109.5
H3A C3 H3C 109.5
H3B C3 H3C 109.5
C4 C3 H3A 109.5
C4 C3 H3B 109.5
C4 C3 H3C 109.5
H7A C7 H7B 109.5
H7A C7 H7C 109.5
H7B C7 H7C 109.5
C5 C7 H7A 109.5
C5 C7 H7B 109.5
C5 C7 H7C 109.5
C10 C9 P1 122.5(9)
C10 C9 H9A 106.7
C10 C9 H9B 106.7
P1 C9 H9A 106.7
P1 C9 H9B 106.7
H9A C9 H9B 106.6
H1A C1 H1B 109.5
H1A C1 H1C 109.5
H1B C1 H1C 109.5
C4 C1 H1A 109.5
C4 C1 H1B 109.5
C4 C1 H1C 109.5
C20 C19 H19A 109.5
C20 C19 H19B 109.5
C20 C19 H19C 109.5
H19A C19 H19B 109.5
H19A C19 H19C 109.5
H19B C19 H19C 109.5
C10 C11 H11 119.9
C12 C11 C10 120.3(15)
C12 C11 H11 119.9
C21 C22 H22A 109.5
C21 C22 H22B 109.5
C21 C22 H22C 109.5
H22A C22 H22B 109.5
H22A C22 H22C 109.5
H22B C22 H22C 109.5
H6A C6 H6B 109.5
H6A C6 H6C 109.5
H6B C6 H6C 109.5
C5 C6 H6A 109.5
C5 C6 H6B 109.5
C5 C6 H6C 109.5
C8 C5 P1 106.4(8)
C7 C5 P1 112.9(8)
C7 C5 C8 108.9(11)
C6 C5 P1 113.3(9)
C6 C5 C8 105.5(10)
C6 C5 C7 109.4(11)
O1 C25 Pt1 174.6(14)
C3 C4 P1 104.5(8)
C3 C4 C2 106.9(11)
C1 C4 P1 114.0(9)
C1 C4 C3 107.6(10)
C1 C4 C2 108.8(11)
C2 C4 P1 114.6(9)
C21 C23 H23A 109.5
C21 C23 H23B 109.5
C21 C23 H23C 109.5
H23A C23 H23B 109.5
H23A C23 H23C 109.5
H23B C23 H23C 109.5
P2 C16 H16A 107.1
P2 C16 H16B 107.1
H16A C16 H16B 106.8
C15 C16 P2 120.9(9)
C15 C16 H16A 107.1
C15 C16 H16B 107.1
C21 C24 H24A 109.5
C21 C24 H24B 109.5
C21 C24 H24C 109.5
H24A C24 H24B 109.5
H24A C24 H24C 109.5
H24B C24 H24C 109.5
C13 C14 H14 118.2
C13 C14 C15 123.5(14)
C15 C14 H14 118.2
C20 C17 H17A 109.5
C20 C17 H17B 109.5
C20 C17 H17C 109.5
H17A C17 H17B 109.5
H17A C17 H17C 109.5
H17B C17 H17C 109.5
C4 C2 H2A 109.5
C4 C2 H2B 109.5
C4 C2 H2C 109.5
H2A C2 H2B 109.5
H2A C2 H2C 109.5
H2B C2 H2C 109.5
P3 Pt2 H2D 170.5(11)
P3 Pt2 H2E 78.8(10)
P4 Pt2 H2D 78.9(13)
P4 Pt2 H2E 168.9(12)
P4 Pt2 P3 104.74(12)
C1A Pt2 H2E 74.3(7)
C1A Pt2 P3 151.5(7)
C1A Pt2 P4 103.5(7)
C1B Pt2 H2D 74.4(7)
C1B Pt2 P3 103.3(11)
C1B Pt2 P4 151.2(11)
C53 P3 Pt2 107.3(4)
C54 P3 Pt2 110.9(4)
C54 P3 C53 112.2(6)
C54 P3 C58 101.2(6)
C58 P3 Pt2 117.3(5)
C58 P3 C53 108.0(6)
H52A C52 H52B 109.5
H52A C52 H52C 109.5
H52B C52 H52C 109.5
C53 C52 H52A 109.5
C53 C52 H52B 109.5
C53 C52 H52C 109.5
H56A C56 H56B 109.5
H56A C56 H56C 109.5
H56B C56 H56C 109.5
C54 C56 H56A 109.5
C54 C56 H56B 109.5
C54 C56 H56C 109.5
C52 C53 P3 113.6(9)
C51 C53 P3 112.3(9)
C51 C53 C52 107.5(12)
C51 C53 C50 109.0(11)
C50 C53 P3 107.4(9)
C50 C53 C52 106.8(10)
H55A C55 H55B 109.5
H55A C55 H55C 109.5
H55B C55 H55C 109.5
C54 C55 H55A 109.5
C54 C55 H55B 109.5
C54 C55 H55C 109.5
C56 C54 P3 113.8(8)
C55 C54 P3 110.7(9)
C55 C54 C56 109.0(10)
C57 C54 P3 111.6(9)
C57 C54 C56 106.7(10)
C57 C54 C55 104.5(10)
C53 C51 H51A 109.5
C53 C51 H51B 109.5
C53 C51 H51C 109.5
H51A C51 H51B 109.5
H51A C51 H51C 109.5
H51B C51 H51C 109.5
C53 C50 H50A 109.5
C53 C50 H50B 109.5
C53 C50 H50C 109.5
H50A C50 H50B 109.5
H50A C50 H50C 109.5
H50B C50 H50C 109.5
C54 C57 H57A 109.5
C54 C57 H57B 109.5
C54 C57 H57C 109.5
H57A C57 H57B 109.5
H57A C57 H57C 109.5
H57B C57 H57C 109.5
C66 P4 Pt2 111.0(4)
C66 P4 C70 111.5(6)
C65 P4 Pt2 115.3(4)
C65 P4 C66 107.4(5)
C65 P4 C70 101.7(5)
C70 P4 Pt2 109.5(4)
F20 C49 C44 119.2(12)
C48 C49 F20 114.5(11)
C48 C49 C44 126.2(12)
F16 C45 C44 116.1(12)
C46 C45 F16 116.3(11)
C46 C45 C44 127.6(11)
C49 C44 B1 129.4(11)
C49 C44 C45 109.0(11)
C45 C44 B1 121.4(11)
C64 C59 C58 123.0(11)
C64 C59 C60 119.7(12)
C60 C59 C58 117.3(12)
C48 C47 C46 119.2(12)
F18 C47 C48 122.5(11)
F18 C47 C46 118.2(11)
C67 C66 P4 113.1(8)
C67 C66 C68 106.8(9)
C67 C66 C69 107.0(11)
C68 C66 P4 106.7(9)
C69 C66 P4 112.5(8)
C69 C66 C68 110.7(11)
P4 C65 H65A 106.9
P4 C65 H65B 106.9
H65A C65 H65B 106.7
C64 C65 P4 121.7(9)
C64 C65 H65A 106.9
C64 C65 H65B 106.9
C66 C67 H67A 109.5
C66 C67 H67B 109.5
C66 C67 H67C 109.5
H67A C67 H67B 109.5
H67A C67 H67C 109.5
H67B C67 H67C 109.5
P3 C58 H58A 107.6
P3 C58 H58B 107.6
C59 C58 P3 118.9(8)
C59 C58 H58A 107.6
C59 C58 H58B 107.6
H58A C58 H58B 107.0
C49 C48 F19 122.0(12)
C49 C48 C47 120.5(12)
C47 C48 F19 117.5(12)
C59 C64 C65 122.7(12)
C59 C64 C63 119.4(11)
C63 C64 C65 117.8(12)
C45 C46 C47 117.3(12)
F17 C46 C45 121.2(12)
F17 C46 C47 121.5(13)
C72 C70 P4 110.9(9)
C72 C70 C73 108.8(10)
C73 C70 P4 104.4(9)
C71 C70 P4 113.0(8)
C71 C70 C72 111.5(12)
C71 C70 C73 108.0(11)
C64 C63 H63 119.5
C64 C63 C62 121.1(12)
C62 C63 H63 119.5
C62 C61 H61 120.8
C60 C61 H61 120.8
C60 C61 C62 118.5(13)
C63 C62 H62 120.2
C61 C62 C63 119.6(12)
C61 C62 H62 120.2
C66 C68 H68A 109.5
C66 C68 H68B 109.5
C66 C68 H68C 109.5
H68A C68 H68B 109.5
H68A C68 H68C 109.5
H68B C68 H68C 109.5
C70 C72 H72A 109.5
C70 C72 H72B 109.5
C70 C72 H72C 109.5
H72A C72 H72B 109.5
H72A C72 H72C 109.5
H72B C72 H72C 109.5
C66 C69 H69A 109.5
C66 C69 H69B 109.5
C66 C69 H69C 109.5
H69A C69 H69B 109.5
H69A C69 H69C 109.5
H69B C69 H69C 109.5
C70 C73 H73A 109.5
C70 C73 H73B 109.5
C70 C73 H73C 109.5
H73A C73 H73B 109.5
H73A C73 H73C 109.5
H73B C73 H73C 109.5
C94 C93 B2 127.8(12)
C100 C93 B2 120.5(14)
C100 C93 C94 111.2(14)
C70 C71 H71A 109.5
C70 C71 H71B 109.5
C70 C71 H71C 109.5
H71A C71 H71B 109.5
H71A C71 H71C 109.5
H71B C71 H71C 109.5
C59 C60 H60 119.2
C61 C60 C59 121.7(13)
C61 C60 H60 119.2
F36 C94 C93 119.9(13)
F36 C94 C102 116.2(15)
C102 C94 C93 123.8(14)
C94 C102 F37 119.2(15)
C103 C102 C94 122.0(18)
C103 C102 F37 118.8(16)
F40 C100 C93 116.8(14)
F40 C100 C104 116.2(14)
C104 C100 C93 127.0(16)
F39 C104 C100 121.0(19)
F39 C104 C103 120.0(15)
C100 C104 C103 118.9(15)
C102 C103 C104 117.0(17)
F38 C103 C102 122.7(19)
F38 C103 C104 120.2(16)
C10 C15 C16 123.1(11)
C10 C15 C14 116.9(13)
C14 C15 C16 120.0(13)
O2 C1A Pt2 175(2)
O1A C25A Pt1 176(5)
O2A C1B Pt2 179(3)

loop_
_geom_bond_atom_site_label_1
_geom_bond_atom_site_label_2
_geom_bond_distance
C10 C9 1.535(17)
C10 C11 1.394(17)
C10 C15 1.386(18)
F10 C37 1.343(13)
F5 C31 1.344(14)
F9 C36 1.346(13)
F4 C30 1.356(13)
F11 C39 1.341(13)
F6 C33 1.375(13)
F3 C29 1.381(13)
F7 C34 1.322(12)
F28 C84 1.348(13)
F21 C76 1.375(14)
F2 C28 1.350(15)
F13 C41 1.356(13)
F12 C40 1.377(13)
F23 C78 1.334(16)
F1 C27 1.367(12)
F32 C89 1.366(16)
F31 C88 1.375(15)
F35 C92 1.376(14)
F15 C43 1.365(12)
F14 C42 1.330(14)
F26 C82 1.375(13)
F30 C86 1.348(14)
F8 C35 1.350(13)
F27 C83 1.342(15)
F34 C91 1.370(15)
F25 C80 1.369(16)
F33 C90 1.354(14)
C30 C29 1.347(17)
C30 C31 1.383(16)
C34 C35 1.401(17)
C34 C33 1.349(15)
F29 C85 1.400(14)
F22 C77 1.378(16)
C26 C27 1.353(16)
C26 C31 1.430(15)
C26 B1 1.660(17)
C37 C36 1.354(15)
C37 C32 1.429(16)
C40 C39 1.361(16)
C40 C41 1.352(17)
C27 C28 1.393(17)
F24 C79 1.368(15)
C83 C84 1.379(17)
C83 C82 1.391(18)
C29 C28 1.361(17)
B2 C81 1.661(19)
B2 C75 1.62(2)
B2 C87 1.65(2)
B2 C93 1.64(2)
C35 C36 1.393(16)
C39 C38 1.393(15)
C38 C43 1.390(16)
C38 B1 1.640(18)
C76 C75 1.385(19)
C76 C77 1.38(2)
C92 C91 1.355(17)
C92 C87 1.365(17)
C43 C42 1.397(16)
C41 C42 1.391(17)
C81 C86 1.390(17)
C81 C82 1.374(18)
C89 C88 1.340(18)
C89 C90 1.352(18)
C86 C85 1.386(17)
C32 B1 1.649(17)
C32 C33 1.372(15)
C78 C79 1.38(2)
C78 C77 1.40(2)
C84 C85 1.324(18)
C80 C75 1.389(19)
C80 C79 1.32(2)
C91 C90 1.376(19)
C87 C88 1.394(19)
B1 C44 1.624(19)
Pt1 H1D 1.660(3)
Pt1 H1E 1.660(3)
Pt1 P1 2.366(3)
Pt1 P2 2.328(3)
Pt1 C25 1.900(14)
Pt1 C25A 1.892(17)
P1 C9 1.818(11)
P1 C5 1.869(12)
P1 C4 1.886(13)
P2 C21 1.886(14)
P2 C20 1.888(12)
P2 C16 1.835(13)
O1 C25 1.144(15)
C8 H8A 0.9800
C8 H8B 0.9800
C8 H8C 0.9800
C8 C5 1.547(16)
C21 C22 1.554(18)
C21 C23 1.501(17)
C21 C24 1.514(18)
C12 H12 0.9500
C12 C13 1.36(2)
C12 C11 1.390(19)
C13 H13 0.9500
C13 C14 1.343(19)
C18 H18A 0.9800
C18 H18B 0.9800
C18 H18C 0.9800
C18 C20 1.524(16)
C20 C19 1.516(16)
C20 C17 1.569(17)
C3 H3A 0.9800
C3 H3B 0.9800
C3 H3C 0.9800
C3 C4 1.540(18)
C7 H7A 0.9800
C7 H7B 0.9800
C7 H7C 0.9800
C7 C5 1.523(17)
C9 H9A 0.9900
C9 H9B 0.9900
C1 H1A 0.9800
C1 H1B 0.9800
C1 H1C 0.9800
C1 C4 1.516(16)
C19 H19A 0.9800
C19 H19B 0.9800
C19 H19C 0.9800
C11 H11 0.9500
C22 H22A 0.9800
C22 H22B 0.9800
C22 H22C 0.9800
C6 H6A 0.9800
C6 H6B 0.9800
C6 H6C 0.9800
C6 C5 1.512(17)
C4 C2 1.542(16)
C23 H23A 0.9800
C23 H23B 0.9800
C23 H23C 0.9800
C16 H16A 0.9900
C16 H16B 0.9900
C16 C15 1.482(17)
C24 H24A 0.9800
C24 H24B 0.9800
C24 H24C 0.9800
C14 H14 0.9500
C14 C15 1.416(17)
C17 H17A 0.9800
C17 H17B 0.9800
C17 H17C 0.9800
C2 H2A 0.9800
C2 H2B 0.9800
C2 H2C 0.9800
Pt2 H2D 1.660(3)
Pt2 H2E 1.660(3)
Pt2 P3 2.355(3)
Pt2 P4 2.351(4)
Pt2 C1A 1.845(19)
Pt2 C1B 1.84(2)
P3 C53 1.869(13)
P3 C54 1.854(12)
P3 C58 1.863(11)
C52 H52A 0.9800
C52 H52B 0.9800
C52 H52C 0.9800
C52 C53 1.598(17)
C56 H56A 0.9800
C56 H56B 0.9800
C56 H56C 0.9800
C56 C54 1.542(17)
C53 C51 1.533(18)
C53 C50 1.536(17)
C55 H55A 0.9800
C55 H55B 0.9800
C55 H55C 0.9800
C55 C54 1.536(16)
C54 C57 1.504(16)
C51 H51A 0.9800
C51 H51B 0.9800
C51 H51C 0.9800
C50 H50A 0.9800
C50 H50B 0.9800
C50 H50C 0.9800
C57 H57A 0.9800
C57 H57B 0.9800
C57 H57C 0.9800
P4 C66 1.878(13)
P4 C65 1.845(11)
P4 C70 1.909(13)
F16 C45 1.391(12)
F20 C49 1.354(12)
C49 C44 1.389(16)
C49 C48 1.347(17)
C45 C44 1.429(16)
C45 C46 1.362(17)
F17 C46 1.338(13)
F19 C48 1.371(13)
C59 C58 1.528(16)
C59 C64 1.357(17)
C59 C60 1.411(17)
C47 C48 1.368(16)
C47 C46 1.373(16)
C47 F18 1.350(13)
C66 C67 1.538(15)
C66 C68 1.552(16)
C66 C69 1.549(18)
C65 H65A 0.9900
C65 H65B 0.9900
C65 C64 1.501(16)
C67 H67A 0.9800
C67 H67B 0.9800
C67 H67C 0.9800
C58 H58A 0.9900
C58 H58B 0.9900
C64 C63 1.391(16)
C70 C72 1.529(16)
C70 C73 1.536(18)
C70 C71 1.524(18)
F40 C100 1.367(15)
F36 C94 1.364(15)
C63 H63 0.9500
C63 C62 1.409(16)
C61 H61 0.9500
C61 C62 1.383(18)
C61 C60 1.381(17)
C62 H62 0.9500
C68 H68A 0.9800
C68 H68B 0.9800
C68 H68C 0.9800
C72 H72A 0.9800
C72 H72B 0.9800
C72 H72C 0.9800
C69 H69A 0.9800
C69 H69B 0.9800
C69 H69C 0.9800
C73 H73A 0.9800
C73 H73B 0.9800
C73 H73C 0.9800
C93 C94 1.41(2)
C93 C100 1.377(18)
C71 H71A 0.9800
C71 H71B 0.9800
C71 H71C 0.9800
C60 H60 0.9500
C94 C102 1.37(2)
F39 C104 1.350(17)
F37 C102 1.370(18)
C102 C103 1.36(2)
C100 C104 1.37(2)
F38 C103 1.318(18)
C104 C103 1.40(2)
O2 C1A 1.145(19)
C25A O1A 1.140(18)
C1B O2A 1.14(2)

loop_
_geom_torsion_atom_site_label_1
_geom_torsion_atom_site_label_2
_geom_torsion_atom_site_label_3
_geom_torsion_atom_site_label_4
_geom_torsion
F10 C37 C36 F9 -2.7(16)
F10 C37 C36 C35 -177.1(10)
F10 C37 C32 B1 7.7(18)
F10 C37 C32 C33 178.5(10)
F4 C30 C29 F3 -2.2(17)
F4 C30 C29 C28 179.4(10)
F4 C30 C31 F5 1.7(15)
F4 C30 C31 C26 -177.4(9)
F11 C39 C38 C43 179.9(11)
F11 C39 C38 B1 5.0(17)
F3 C29 C28 F2 -0.2(17)
F3 C29 C28 C27 -178.7(10)
F7 C34 C35 F8 0.9(17)
F7 C34 C35 C36 177.6(10)
F7 C34 C33 F6 3.6(18)
F7 C34 C33 C32 -175.8(12)
F28 C84 C85 F29 -2(2)
F28 C84 C85 C86 -177.3(12)
F21 C76 C75 B2 3.6(17)
F21 C76 C75 C80 175.4(10)
F21 C76 C77 F22 4.8(17)
F21 C76 C77 C78 -177.3(11)
F13 C41 C42 F14 4.4(19)
F13 C41 C42 C43 -179.3(11)
F12 C40 C39 F11 -1.7(18)
F12 C40 C39 C38 178.6(11)
F12 C40 C41 F13 -1.4(19)
F12 C40 C41 C42 -176.2(11)
F23 C78 C79 F24 0.7(19)
F23 C78 C79 C80 -178.5(12)
F23 C78 C77 F22 -3.0(19)
F23 C78 C77 C76 179.1(11)
F1 C27 C28 F2 2.6(16)
F1 C27 C28 C29 -179.0(10)
F32 C89 C88 F31 -2.0(18)
F32 C89 C88 C87 179.1(12)
F32 C89 C90 F33 -0.9(19)
F32 C89 C90 C91 -179.8(11)
F35 C92 C91 F34 1.7(16)
F35 C92 C91 C90 -179.0(11)
F35 C92 C87 B2 6(2)
F35 C92 C87 C88 178.7(10)
F15 C43 C42 F14 -4.6(18)
F15 C43 C42 C41 179.1(11)
F30 C86 C85 F29 -0.9(18)
F30 C86 C85 C84 175.0(13)
F8 C35 C36 F9 0.7(17)
F8 C35 C36 C37 175.1(10)
F27 C83 C84 F28 4(2)
F27 C83 C84 C85 -176.8(13)
F27 C83 C82 F26 -4.9(18)
F27 C83 C82 C81 174.9(13)
F34 C91 C90 F33 -0.9(18)
F34 C91 C90 C89 178.1(11)
F25 C80 C75 B2 -8(2)
F25 C80 C75 C76 -179.3(11)
F25 C80 C79 F24 1.4(19)
F25 C80 C79 C78 -179.5(12)
C30 C29 C28 F2 178.2(11)
C30 C29 C28 C27 -0.3(18)
C34 C35 C36 F9 -176.0(10)
C34 C35 C36 C37 -1.6(18)
C26 C27 C28 F2 -178.8(11)
C26 C27 C28 C29 -0.3(19)
C26 B1 C44 C49 130.1(12)
C26 B1 C44 C45 -56.4(14)
C37 C32 B1 C26 108.5(13)
C37 C32 B1 C38 -12.1(18)
C37 C32 B1 C44 -129.6(12)
C37 C32 C33 F6 179.1(10)
C37 C32 C33 C34 -1.5(19)
C40 C39 C38 C43 -0.4(19)
C40 C39 C38 B1 -175.3(12)
C40 C41 C42 F14 179.4(12)
C40 C41 C42 C43 -4.3(19)
C27 C26 C31 F5 177.6(10)
C27 C26 C31 C30 -3.3(15)
C27 C26 B1 C38 62.2(14)
C27 C26 B1 C32 -60.0(13)
C27 C26 B1 C44 178.7(10)
C83 C84 C85 F29 179.8(12)
C83 C84 C85 C86 4(2)
C29 C30 C31 F5 -177.8(10)
C29 C30 C31 C26 3.0(17)
B2 C81 C86 F30 -3(2)
B2 C81 C86 C85 175.9(13)
B2 C81 C82 F26 5.1(19)
B2 C81 C82 C83 -174.6(13)
B2 C87 C88 F31 -3.2(18)
B2 C87 C88 C89 175.7(12)
B2 C93 C94 F36 5(2)
B2 C93 C94 C102 -171.0(14)
B2 C93 C100 F40 -6.9(19)
B2 C93 C100 C104 173.9(14)
C35 C34 C33 F6 179.5(10)
C35 C34 C33 C32 0(2)
C39 C40 C41 F13 179.3(12)
C39 C40 C41 C42 4(2)
C39 C38 C43 F15 -176.6(11)
C39 C38 C43 C42 0.3(19)
C39 C38 B1 C26 -173.1(11)
C39 C38 B1 C32 -59.7(16)
C39 C38 B1 C44 63.7(14)
C38 C43 C42 F14 178.2(12)
C38 C43 C42 C41 2(2)
C38 B1 C44 C49 -107.8(13)
C38 B1 C44 C45 65.7(12)
C92 C91 C90 F33 179.8(11)
C92 C91 C90 C89 -1.2(19)
C92 C87 C88 F31 -176.4(11)
C92 C87 C88 C89 2(2)
C43 C38 B1 C26 12.9(17)
C43 C38 B1 C32 126.3(13)
C43 C38 B1 C44 -110.3(14)
C41 C40 C39 F11 177.7(12)
C41 C40 C39 C38 -2(2)
C31 C30 C29 F3 177.4(9)
C31 C30 C29 C28 -1.1(19)
C31 C26 C27 F1 -179.4(9)
C31 C26 C27 C28 2.0(17)
C31 C26 B1 C38 -127.7(11)
C31 C26 B1 C32 110.2(11)
C31 C26 B1 C44 -11.1(16)
C81 B2 C75 C76 66.9(14)
C81 B2 C75 C80 -103.1(15)
C81 B2 C87 C92 -130.6(14)
C81 B2 C87 C88 57.5(16)
C81 B2 C93 C94 -15(2)
C81 B2 C93 C100 173.7(12)
C81 C86 C85 F29 -179.8(11)
C81 C86 C85 C84 -4(2)
C86 C81 C82 F26 179.5(11)
C86 C81 C82 C83 0(2)
C36 C37 C32 B1 -169.3(12)
C36 C37 C32 C33 1.4(17)
C32 C37 C36 F9 174.4(10)
C32 C37 C36 C35 0.0(18)
C32 B1 C44 C49 16.5(17)
C32 B1 C44 C45 -169.9(9)
C84 C83 C82 F26 -179.4(12)
C84 C83 C82 C81 0(2)
C75 B2 C81 C86 -109.7(14)
C75 B2 C81 C82 63.8(15)
C75 B2 C87 C92 -17.1(19)
C75 B2 C87 C88 171.0(11)
C75 B2 C93 C94 -129.1(15)
C75 B2 C93 C100 59.3(17)
C75 C76 C77 F22 -179.1(11)
C75 C76 C77 C78 -1(2)
C75 C80 C79 F24 -179.0(12)
C75 C80 C79 C78 0(2)
C82 C83 C84 F28 179.0(12)
C82 C83 C84 C85 -2(2)
C82 C81 C86 F30 -177.0(12)
C82 C81 C86 C85 1.9(19)
C91 C92 C87 B2 -175.7(12)
C91 C92 C87 C88 -3.3(19)
C87 B2 C81 C86 11.3(19)
C87 B2 C81 C82 -175.2(12)
C87 B2 C75 C76 -53.6(16)
C87 B2 C75 C80 136.3(13)
C87 B2 C93 C94 107.9(16)
C87 B2 C93 C100 -63.7(16)
C87 C92 C91 F34 -176.4(12)
C87 C92 C91 C90 3(2)
B1 C26 C27 F1 -7.9(16)
B1 C26 C27 C28 173.5(11)
B1 C26 C31 F5 6.8(16)
B1 C26 C31 C30 -174.1(10)
B1 C38 C43 F15 -2.1(19)
B1 C38 C43 C42 174.8(12)
B1 C32 C33 F6 -9.5(17)
B1 C32 C33 C34 169.9(12)
C79 C78 C77 F22 -179.8(11)
C79 C78 C77 C76 2.3(19)
C79 C80 C75 B2 172.0(13)
C79 C80 C75 C76 1(2)
C33 C34 C35 F8 -175.2(10)
C33 C34 C35 C36 1.6(18)
C33 C32 B1 C26 -61.6(14)
C33 C32 B1 C38 177.8(11)
C33 C32 B1 C44 60.3(15)
C77 C76 C75 B2 -172.3(12)
C77 C76 C75 C80 -0.5(19)
C77 C78 C79 F24 177.3(11)
C77 C78 C79 C80 -2(2)
C88 C89 C90 F33 179.4(11)
C88 C89 C90 C91 0(2)
C90 C89 C88 F31 177.7(11)
C90 C89 C88 C87 -1(2)
Pt1 P1 C9 C10 -54.5(12)
Pt1 P1 C5 C8 59.0(8)
Pt1 P1 C5 C7 178.4(8)
Pt1 P1 C5 C6 -56.5(10)
Pt1 P1 C4 C3 -43.8(8)
Pt1 P1 C4 C1 73.4(10)
Pt1 P1 C4 C2 -160.4(9)
Pt1 P2 C21 C22 76.5(9)
Pt1 P2 C21 C23 -40.3(11)
Pt1 P2 C21 C24 -163.8(9)
Pt1 P2 C20 C18 -164.7(9)
Pt1 P2 C20 C19 70.1(10)
Pt1 P2 C20 C17 -45.0(8)
Pt1 P2 C16 C15 65.0(11)
P2 C16 C15 C10 -80.8(16)
P2 C16 C15 C14 99.2(13)
C21 P2 C20 C18 73.3(11)
C21 P2 C20 C19 -51.9(11)
C21 P2 C20 C17 -167.0(8)
C21 P2 C16 C15 -173.7(10)
C12 C13 C14 C15 -1(2)
C13 C12 C11 C10 5(2)
C13 C14 C15 C10 2(2)
C13 C14 C15 C16 -177.8(13)
C20 P2 C21 C22 -162.7(8)
C20 P2 C21 C23 80.6(10)
C20 P2 C21 C24 -42.9(12)
C20 P2 C16 C15 -56.8(12)
C9 C10 C11 C12 -176.6(12)
C9 C10 C15 C16 -7(2)
C9 C10 C15 C14 172.9(11)
C9 P1 C5 C8 -69.5(9)
C9 P1 C5 C7 49.9(10)
C9 P1 C5 C6 175.0(9)
C9 P1 C4 C3 79.6(9)
C9 P1 C4 C1 -163.2(10)
C9 P1 C4 C2 -37.0(11)
C11 C10 C9 P1 -102.2(13)
C11 C10 C15 C16 -179.7(12)
C11 C10 C15 C14 0.3(19)
C11 C12 C13 C14 -3(2)
C5 P1 C9 C10 70.3(12)
C5 P1 C4 C3 -167.1(8)
C5 P1 C4 C1 -49.9(11)
C5 P1 C4 C2 76.3(11)
C4 P1 C9 C10 -172.2(11)
C4 P1 C5 C8 -178.6(8)
C4 P1 C5 C7 -59.2(10)
C4 P1 C5 C6 65.9(11)
C16 P2 C21 C22 -48.6(10)
C16 P2 C21 C23 -165.3(10)
C16 P2 C21 C24 71.2(11)
C16 P2 C20 C18 -38.1(11)
C16 P2 C20 C19 -163.3(10)
C16 P2 C20 C17 81.6(9)
Pt2 P3 C53 C52 -165.2(9)
Pt2 P3 C53 C51 72.5(10)
Pt2 P3 C53 C50 -47.4(9)
Pt2 P3 C54 C56 -163.7(8)
Pt2 P3 C54 C55 -40.5(9)
Pt2 P3 C54 C57 75.4(9)
Pt2 P3 C58 C59 57.9(11)
Pt2 P4 C66 C67 -59.0(9)
Pt2 P4 C66 C68 58.1(9)
Pt2 P4 C66 C69 179.6(8)
Pt2 P4 C65 C64 -57.7(11)
C53 P3 C54 C56 -43.7(10)
C53 P3 C54 C55 79.4(10)
C53 P3 C54 C57 -164.7(9)
C53 P3 C58 C59 -63.3(12)
C54 P3 C53 C52 72.7(11)
C54 P3 C53 C51 -49.6(11)
C54 P3 C53 C50 -169.4(8)
C54 P3 C58 C59 178.7(10)
P4 C65 C64 C59 86.0(14)
P4 C65 C64 C63 -97.1(13)
F16 C45 C44 B1 1.9(14)
F16 C45 C44 C49 176.6(9)
F16 C45 C46 F17 1.5(16)
F16 C45 C46 C47 -176.3(9)
F20 C49 C44 B1 -2.4(18)
F20 C49 C44 C45 -176.6(9)
F20 C49 C48 F19 -0.9(17)
F20 C49 C48 C47 178.6(10)
C44 C49 C48 F19 -178.6(10)
C44 C49 C48 C47 1(2)
C44 C45 C46 F17 -178.3(10)
C44 C45 C46 C47 3.8(18)
C59 C64 C63 C62 0.3(18)
C66 P4 C65 C64 66.7(12)
C65 P4 C66 C67 174.0(9)
C65 P4 C66 C68 -68.9(9)
C65 P4 C66 C69 52.7(11)
C65 C64 C63 C62 -176.7(10)
C58 P3 C53 C52 -38.0(11)
C58 P3 C53 C51 -160.2(9)
C58 P3 C53 C50 79.9(9)
C58 P3 C54 C56 71.2(10)
C58 P3 C54 C55 -165.7(9)
C58 P3 C54 C57 -49.8(10)
C58 C59 C64 C65 -1.2(18)
C58 C59 C64 C63 -178.1(10)
C58 C59 C60 C61 179.4(12)
C48 C49 C44 B1 175.2(12)
C48 C49 C44 C45 1.1(17)
C48 C47 C46 C45 -1.4(17)
C48 C47 C46 F17 -179.2(10)
C64 C59 C58 P3 -81.8(14)
C64 C59 C60 C61 2(2)
C64 C63 C62 C61 -0.5(18)
C46 C45 C44 B1 -178.2(11)
C46 C45 C44 C49 -3.5(16)
C46 C47 C48 C49 -0.8(18)
C46 C47 C48 F19 178.7(10)
C70 P4 C66 C67 63.4(10)
C70 P4 C66 C68 -179.5(8)
C70 P4 C66 C69 -57.9(11)
C70 P4 C65 C64 -176.1(11)
F18 C47 C48 C49 -179.3(10)
F18 C47 C48 F19 0.2(17)
F18 C47 C46 C45 177.2(9)
F18 C47 C46 F17 -0.6(16)
F40 C100 C104 F39 1(2)
F40 C100 C104 C103 178.9(13)
F36 C94 C102 F37 2(2)
F36 C94 C102 C103 -179.1(14)
C62 C61 C60 C59 -2(2)
C93 B2 C81 C86 128.6(14)
C93 B2 C81 C82 -57.9(17)
C93 B2 C75 C76 -170.9(11)
C93 B2 C75 C80 19.0(19)
C93 B2 C87 C92 105.9(15)
C93 B2 C87 C88 -66.0(15)
C93 C94 C102 F37 178.4(13)
C93 C94 C102 C103 -3(2)
C93 C100 C104 F39 -179.6(13)
C93 C100 C104 C103 -2(2)
C60 C59 C58 P3 101.2(12)
C60 C59 C64 C65 175.7(11)
C60 C59 C64 C63 -1.1(18)
C60 C61 C62 C63 1.6(19)
C94 C93 C100 F40 -179.8(12)
C94 C93 C100 C104 1(2)
C94 C102 C103 F38 178.5(14)
C94 C102 C103 C104 2(2)
F39 C104 C103 C102 178.2(13)
F39 C104 C103 F38 1(2)
F37 C102 C103 F38 -3(2)
F37 C102 C103 C104 -179.4(13)
C100 C93 C94 F36 177.5(12)
C100 C93 C94 C102 1(2)
C100 C104 C103 C102 0(2)
C100 C104 C103 F38 -176.5(13)
C15 C10 C9 P1 85.1(15)
C15 C10 C11 C12 -4(2)
